data_2016449
loop_
_publ_author_name
' Dan Jin'
' Zhao-Fu Dai'
' De-Chun Zhang'

_publ_section_title
;
 4-[2-(3-Methoxyphenyl)ethenyl]-<i>N</i>-methylpyridinium
 tetraphenylborate
;
_journal_coeditor_code SK3171
_journal_issue 2
_journal_name_full 'Acta Crystallographica Section C'
_journal_page_first o50
_journal_page_last o52
_journal_paper_doi 10.1107/S0108270107065286
_journal_volume 64
_journal_year 2008
_chemical_formula_iupac 'C15 H16 N O +, C24 H20 B -'
_chemical_formula_moiety 'C15 H16 N O +, C24 H20 B -'
_chemical_formula_sum 'C39 H36 B N O'
_chemical_formula_weight 545.50
_chemical_melting_point 462.5(5)
_chemical_name_systematic
;
4-[2-(3-Methoxyphenyl)ethenyl]-<i>N</i>-methylpyridinium tetraphenylborate
;
_space_group_IT_number 14
_symmetry_cell_setting monoclinic
_symmetry_space_group_name_Hall '-P 2ybc'
_symmetry_space_group_name_H-M 'P 1 21/c 1'
_atom_sites_solution_hydrogens geom
_atom_sites_solution_primary direct
_atom_sites_solution_secondary difmap
_audit_creation_method SHELXL-97
_cell_angle_alpha 90.00
_cell_angle_beta 100.106(5)
_cell_angle_gamma 90.00
_cell_formula_units_Z 4
_cell_length_a 12.8417(18)
_cell_length_b 10.8158(16)
_cell_length_c 21.790(4)
_cell_measurement_reflns_used 8586
_cell_measurement_temperature 193(2)
_cell_measurement_theta_max 25.3
_cell_measurement_theta_min 3.0
_cell_volume 2979.5(8)
_computing_cell_refinement 'CrystalClear (Rigaku, 1999)'
_computing_data_collection 'CrystalClear (Rigaku, 1999)'
_computing_data_reduction 'CrystalStructure (Rigaku, 2000)'
_computing_molecular_graphics 'SHELXTL (Sheldrick, 1997b)'
_computing_publication_material 'SHELXTL (Sheldrick, 1997b)'
_computing_structure_refinement 'SHELXL97 (Sheldrick, 1997a)'
_computing_structure_solution 'SHELXS97 (Sheldrick, 1997a)'
_diffrn_ambient_temperature 193(2)
_diffrn_detector_area_resol_mean 7.31
_diffrn_measured_fraction_theta_full 0.998
_diffrn_measured_fraction_theta_max 0.998
_diffrn_measurement_device_type 'Rigaku Mercury'
_diffrn_measurement_method \w
_diffrn_radiation_monochromator graphite
_diffrn_radiation_source 'fine-focus sealed tube'
_diffrn_radiation_type MoK\a
_diffrn_radiation_wavelength 0.71070
_diffrn_reflns_av_R_equivalents 0.0623
_diffrn_reflns_av_sigmaI/netI 0.0463
_diffrn_reflns_limit_h_max 15
_diffrn_reflns_limit_h_min -14
_diffrn_reflns_limit_k_max 13
_diffrn_reflns_limit_k_min -11
_diffrn_reflns_limit_l_max 26
_diffrn_reflns_limit_l_min -26
_diffrn_reflns_number 28897
_diffrn_reflns_theta_full 25.35
_diffrn_reflns_theta_max 25.35
_diffrn_reflns_theta_min 3.22
_exptl_absorpt_coefficient_mu 0.071
_exptl_absorpt_correction_T_max 0.99
_exptl_absorpt_correction_T_min 0.98
_exptl_absorpt_correction_type multi-scan
_exptl_absorpt_process_details '(Rigaku, 1999; Jacobson, 1998)'
_exptl_crystal_colour brown--yellow
_exptl_crystal_density_diffrn 1.216
_exptl_crystal_density_method 'not measured'
_exptl_crystal_description block
_exptl_crystal_F_000 1160
_exptl_crystal_size_max 0.35
_exptl_crystal_size_mid 0.30
_exptl_crystal_size_min 0.11
_refine_diff_density_max 0.149
_refine_diff_density_min -0.167
_refine_ls_extinction_coef 0.0031(6)
_refine_ls_extinction_expression Fc^*^=kFc[1+0.001xFc^2^\l^3^/sin(2\q)]^-1/4^
_refine_ls_extinction_method SHELXL97
_refine_ls_goodness_of_fit_ref 1.179
_refine_ls_hydrogen_treatment constr
_refine_ls_matrix_type full
_refine_ls_number_parameters 383
_refine_ls_number_reflns 5440
_refine_ls_number_restraints 0
_refine_ls_restrained_S_all 1.179
_refine_ls_R_factor_all 0.0973
_refine_ls_R_factor_gt 0.0691
_refine_ls_shift/su_max 0.000
_refine_ls_shift/su_mean 0.000
_refine_ls_structure_factor_coef Fsqd
_refine_ls_weighting_details 'calc w=1/[\s^2^(Fo^2^)+(0.0476P)^2^+0.7775P] where P=(Fo^2^+2Fc^2^)/3'
_refine_ls_weighting_scheme calc
_refine_ls_wR_factor_gt 0.1325
_refine_ls_wR_factor_ref 0.1437
_reflns_number_gt 4141
_reflns_number_total 5440
_reflns_threshold_expression >2\s(I)
_cod_data_source_file sk3171.cif
_cod_data_source_block I
_cod_depositor_comments
;
The following automatic conversions were performed:

'_chemical_melting_point' value '462-463' was changed to '462.5(5)' -
the average value was taken and precision was estimated.

Automatic conversion script
Id: cif_fix_values 1646 2011-03-28 12:23:43Z adriana 

The following automatic conversions were performed:

'_chemical_melting_point' value '462-463' was changed to '462.5(5)' -
the average value was taken and precision was estimated.

Automatic conversion script
Id: cif_fix_values 1715 2011-07-08 13:25:40Z adriana 
;
_cod_original_sg_symbol_H-M 'P 21/c'
_cod_database_code 2016449
_cod_database_fobs_code 2016449

loop_
_symmetry_equiv_pos_as_xyz
'x, y, z'
'-x, y+1/2, -z+1/2'
'-x, -y, -z'
'x, -y-1/2, z-1/2'

loop_
_atom_site_type_symbol
_atom_site_label
_atom_site_fract_x
_atom_site_fract_y
_atom_site_fract_z
_atom_site_U_iso_or_equiv
_atom_site_adp_type
_atom_site_calc_flag
_atom_site_refinement_flags
_atom_site_occupancy
O O1 0.05812(16) 1.08994(17) 0.60432(9) 0.0618(6) Uani d . 1
N N1 0.27962(15) 0.26132(18) 0.65459(9) 0.0401(5) Uani d . 1
C C1 0.31075(19) 0.3168(2) 0.60569(12) 0.0424(6) Uani d . 1
H H1 0.3560 0.2739 0.5829 0.051 Uiso calc R 1
C C2 0.27846(19) 0.4337(2) 0.58832(12) 0.0429(6) Uani d . 1
H H2 0.3007 0.4704 0.5532 0.051 Uiso calc R 1
C C3 0.21362(18) 0.4999(2) 0.62111(11) 0.0394(6) Uani d . 1
C C4 0.1797(2) 0.4378(2) 0.66999(12) 0.0447(6) Uani d . 1
H H4 0.1323 0.4775 0.6926 0.054 Uiso calc R 1
C C5 0.2135(2) 0.3204(2) 0.68599(12) 0.0453(6) Uani d . 1
H H5 0.1899 0.2801 0.7198 0.054 Uiso calc R 1
C C6 0.18382(19) 0.6291(2) 0.60871(12) 0.0420(6) Uani d . 1
H H6 0.1325 0.6640 0.6301 0.050 Uiso calc R 1
C C7 0.22426(19) 0.7003(2) 0.56937(12) 0.0431(6) Uani d . 1
H H7 0.2736 0.6620 0.5477 0.052 Uiso calc R 1
C C8 0.20200(18) 0.8311(2) 0.55529(11) 0.0388(6) Uani d . 1
C C9 0.1391(2) 0.9033(2) 0.58685(11) 0.0434(6) Uani d . 1
H H9 0.1108 0.8692 0.6206 0.052 Uiso calc R 1
C C10 0.1176(2) 1.0249(2) 0.56921(12) 0.0425(6) Uani d . 1
C C11 0.1585(2) 1.0756(2) 0.52016(11) 0.0432(6) Uani d . 1
H H11 0.1430 1.1587 0.5077 0.052 Uiso calc R 1
C C12 0.2219(2) 1.0039(2) 0.48977(12) 0.0475(7) Uani d . 1
H H12 0.2505 1.0384 0.4562 0.057 Uiso calc R 1
C C13 0.2445(2) 0.8836(2) 0.50694(12) 0.0449(6) Uani d . 1
H H13 0.2894 0.8360 0.4858 0.054 Uiso calc R 1
C C14 0.3220(2) 0.1382(3) 0.67540(14) 0.0585(8) Uani d . 1
H H14A 0.3913 0.1478 0.7021 0.088 Uiso calc R 1
H H14B 0.3294 0.0879 0.6390 0.088 Uiso calc R 1
H H14C 0.2733 0.0972 0.6989 0.088 Uiso calc R 1
C C15 0.0133(2) 1.2038(2) 0.57972(14) 0.0533(7) Uani d . 1
H H15A 0.0701 1.2624 0.5759 0.080 Uiso calc R 1
H H15B -0.0312 1.2381 0.6078 0.080 Uiso calc R 1
H H15C -0.0298 1.1895 0.5386 0.080 Uiso calc R 1
C C16 0.60673(17) 0.3849(2) 0.71217(11) 0.0330(5) Uani d . 1
C C17 0.51700(18) 0.4612(2) 0.70113(12) 0.0392(6) Uani d . 1
H H17 0.5021 0.5054 0.6629 0.047 Uiso calc R 1
C C18 0.44897(19) 0.4748(2) 0.74369(13) 0.0458(6) Uani d . 1
H H18 0.3905 0.5297 0.7349 0.055 Uiso calc R 1
C C19 0.4662(2) 0.4087(2) 0.79871(13) 0.0475(7) Uani d . 1
H H19 0.4189 0.4159 0.8275 0.057 Uiso calc R 1
C C20 0.5528(2) 0.3323(2) 0.81124(12) 0.0484(7) Uani d . 1
H H20 0.5656 0.2865 0.8490 0.058 Uiso calc R 1
C C21 0.6215(2) 0.3218(2) 0.76915(11) 0.0404(6) Uani d . 1
H H21 0.6814 0.2694 0.7794 0.048 Uiso calc R 1
C C22 0.78510(17) 0.2787(2) 0.68835(11) 0.0339(5) Uani d . 1
C C23 0.86382(18) 0.3287(2) 0.73445(11) 0.0402(6) Uani d . 1
H H23 0.8549 0.4106 0.7483 0.048 Uiso calc R 1
C C24 0.95351(19) 0.2646(2) 0.76065(12) 0.0457(6) Uani d . 1
H H24 1.0048 0.3034 0.7913 0.055 Uiso calc R 1
C C25 0.9693(2) 0.1457(3) 0.74284(12) 0.0467(7) Uani d . 1
H H25 1.0305 0.1010 0.7613 0.056 Uiso calc R 1
C C26 0.8942(2) 0.0919(2) 0.69751(12) 0.0465(7) Uani d . 1
H H26 0.9042 0.0098 0.6841 0.056 Uiso calc R 1
C C27 0.80436(19) 0.1573(2) 0.67142(11) 0.0393(6) Uani d . 1
H H27 0.7536 0.1178 0.6407 0.047 Uiso calc R 1
C C28 0.73423(18) 0.4957(2) 0.63876(11) 0.0356(5) Uani d . 1
C C29 0.8111(2) 0.4889(2) 0.60010(12) 0.0471(7) Uani d . 1
H H29 0.8271 0.4102 0.5847 0.057 Uiso calc R 1
C C30 0.8646(2) 0.5914(3) 0.58335(13) 0.0553(8) Uani d . 1
H H30 0.9163 0.5821 0.5574 0.066 Uiso calc R 1
C C31 0.8424(2) 0.7068(3) 0.60452(13) 0.0541(7) Uani d . 1
H H31 0.8794 0.7775 0.5938 0.065 Uiso calc R 1
C C32 0.7665(2) 0.7186(2) 0.64122(13) 0.0494(7) Uani d . 1
H H32 0.7499 0.7980 0.6555 0.059 Uiso calc R 1
C C33 0.71368(19) 0.6147(2) 0.65773(11) 0.0399(6) Uani d . 1
H H33 0.6613 0.6255 0.6831 0.048 Uiso calc R 1
C C34 0.60617(17) 0.3031(2) 0.59896(11) 0.0333(5) Uani d . 1
C C35 0.57591(19) 0.3631(2) 0.54181(11) 0.0382(6) Uani d . 1
H H35 0.6023 0.4439 0.5368 0.046 Uiso calc R 1
C C36 0.5087(2) 0.3093(2) 0.49193(12) 0.0455(6) Uani d . 1
H H36 0.4890 0.3542 0.4542 0.055 Uiso calc R 1
C C37 0.47069(19) 0.1917(2) 0.49700(12) 0.0457(7) Uani d . 1
H H37 0.4268 0.1537 0.4625 0.055 Uiso calc R 1
C C38 0.49710(19) 0.1296(2) 0.55270(12) 0.0421(6) Uani d . 1
H H38 0.4707 0.0485 0.5570 0.051 Uiso calc R 1
C C39 0.56214(18) 0.1851(2) 0.60260(11) 0.0363(6) Uani d . 1
H H39 0.5776 0.1414 0.6409 0.044 Uiso calc R 1
B B1 0.6824(2) 0.3658(2) 0.65958(12) 0.0328(6) Uani d . 1

loop_
_atom_site_aniso_label
_atom_site_aniso_U_11
_atom_site_aniso_U_22
_atom_site_aniso_U_33
_atom_site_aniso_U_12
_atom_site_aniso_U_13
_atom_site_aniso_U_23
O1 0.0860(14) 0.0495(12) 0.0582(12) 0.0209(11) 0.0360(11) 0.0076(10)
N1 0.0426(11) 0.0403(12) 0.0357(12) 0.0042(10) 0.0023(10) 0.0018(9)
C1 0.0432(14) 0.0466(15) 0.0381(15) 0.0086(12) 0.0088(12) 0.0000(12)
C2 0.0481(14) 0.0453(15) 0.0365(14) 0.0022(12) 0.0110(12) 0.0038(12)
C3 0.0403(13) 0.0375(14) 0.0398(14) -0.0012(11) 0.0055(11) -0.0032(11)
C4 0.0488(15) 0.0465(16) 0.0416(15) 0.0027(12) 0.0156(12) -0.0028(12)
C5 0.0528(15) 0.0483(16) 0.0358(15) 0.0005(13) 0.0103(12) 0.0038(12)
C6 0.0444(14) 0.0419(15) 0.0414(15) 0.0037(12) 0.0121(12) -0.0029(12)
C7 0.0429(14) 0.0461(15) 0.0402(15) 0.0016(12) 0.0068(12) -0.0020(12)
C8 0.0399(13) 0.0384(14) 0.0367(14) 0.0002(11) 0.0029(11) -0.0020(11)
C9 0.0533(15) 0.0429(15) 0.0369(14) 0.0006(12) 0.0156(12) 0.0037(12)
C10 0.0509(15) 0.0411(14) 0.0362(14) 0.0036(12) 0.0095(12) -0.0002(12)
C11 0.0544(15) 0.0362(14) 0.0382(14) -0.0004(12) 0.0056(12) 0.0024(11)
C12 0.0571(16) 0.0470(16) 0.0415(15) -0.0039(13) 0.0174(13) 0.0017(12)
C13 0.0485(14) 0.0447(15) 0.0436(15) 0.0026(12) 0.0141(12) 0.0000(12)
C14 0.0645(18) 0.0539(18) 0.0545(18) 0.0173(15) 0.0036(15) 0.0141(14)
C15 0.0530(16) 0.0454(16) 0.0626(19) 0.0088(13) 0.0135(14) 0.0001(14)
C16 0.0373(12) 0.0278(12) 0.0332(13) -0.0047(10) 0.0046(10) -0.0029(10)
C17 0.0403(13) 0.0367(13) 0.0394(14) -0.0014(11) 0.0039(11) -0.0042(11)
C18 0.0390(13) 0.0411(14) 0.0571(18) -0.0019(11) 0.0082(13) -0.0135(13)
C19 0.0496(15) 0.0454(15) 0.0525(17) -0.0115(13) 0.0227(13) -0.0129(13)
C20 0.0611(17) 0.0466(15) 0.0403(16) -0.0060(14) 0.0171(13) 0.0020(12)
C21 0.0467(14) 0.0360(13) 0.0398(15) 0.0011(11) 0.0115(12) 0.0021(11)
C22 0.0364(12) 0.0355(13) 0.0310(13) -0.0019(10) 0.0092(10) 0.0026(10)
C23 0.0415(13) 0.0394(14) 0.0399(15) 0.0015(11) 0.0077(11) 0.0026(12)
C24 0.0397(14) 0.0535(17) 0.0431(16) -0.0005(12) 0.0052(12) 0.0068(13)
C25 0.0407(14) 0.0557(17) 0.0453(16) 0.0126(13) 0.0121(13) 0.0149(13)
C26 0.0541(16) 0.0413(15) 0.0466(16) 0.0134(13) 0.0155(14) 0.0054(13)
C27 0.0432(13) 0.0387(14) 0.0375(14) 0.0024(11) 0.0111(11) -0.0011(11)
C28 0.0373(12) 0.0358(13) 0.0320(13) 0.0008(11) 0.0014(10) 0.0018(10)
C29 0.0513(15) 0.0474(16) 0.0445(16) 0.0004(13) 0.0137(13) 0.0057(12)
C30 0.0513(16) 0.071(2) 0.0447(17) -0.0091(15) 0.0101(13) 0.0164(15)
C31 0.0607(17) 0.0522(18) 0.0442(17) -0.0205(15) -0.0053(14) 0.0144(14)
C32 0.0614(17) 0.0391(15) 0.0436(16) -0.0086(13) -0.0021(14) 0.0062(12)
C33 0.0452(14) 0.0354(14) 0.0374(14) -0.0024(11) 0.0022(11) 0.0034(11)
C34 0.0356(12) 0.0311(12) 0.0347(13) 0.0044(10) 0.0106(10) -0.0020(10)
C35 0.0460(14) 0.0349(13) 0.0337(14) 0.0069(11) 0.0072(11) -0.0009(11)
C36 0.0497(15) 0.0508(17) 0.0346(15) 0.0110(13) 0.0038(12) -0.0027(12)
C37 0.0464(15) 0.0487(17) 0.0404(16) 0.0032(12) 0.0031(12) -0.0145(13)
C38 0.0435(14) 0.0354(14) 0.0491(16) -0.0020(11) 0.0125(12) -0.0101(12)
C39 0.0398(13) 0.0347(13) 0.0352(14) 0.0023(11) 0.0089(11) -0.0048(11)
B1 0.0381(14) 0.0282(14) 0.0326(15) 0.0012(11) 0.0075(12) 0.0013(11)

loop_
_atom_type_symbol
_atom_type_description
_atom_type_scat_dispersion_real
_atom_type_scat_dispersion_imag
_atom_type_scat_source
C C 0.0033 0.0016 'International Tables Vol C Tables 4.2.6.8 and 6.1.1.4'
H H 0.0000 0.0000 'International Tables Vol C Tables 4.2.6.8 and 6.1.1.4'
B B 0.0013 0.0007 'International Tables Vol C Tables 4.2.6.8 and 6.1.1.4'
N N 0.0061 0.0033 'International Tables Vol C Tables 4.2.6.8 and 6.1.1.4'
O O 0.0106 0.0060 'International Tables Vol C Tables 4.2.6.8 and 6.1.1.4'

loop_
_geom_angle_atom_site_label_1
_geom_angle_atom_site_label_2
_geom_angle_atom_site_label_3
_geom_angle
_geom_angle_publ_flag
C10 O1 C15 117.6(2) y
C5 N1 C1 119.6(2) y
C5 N1 C14 120.3(2) y
C1 N1 C14 120.0(2) y
N1 C1 C2 121.1(2) ?
N1 C1 H1 119.5 ?
C2 C1 H1 119.5 ?
C1 C2 C3 121.1(2) ?
C1 C2 H2 119.5 ?
C3 C2 H2 119.5 ?
C2 C3 C4 116.2(2) ?
C2 C3 C6 124.0(2) ?
C4 C3 C6 119.7(2) ?
C5 C4 C3 121.0(2) ?
C5 C4 H4 119.5 ?
C3 C4 H4 119.5 ?
N1 C5 C4 120.9(2) ?
N1 C5 H5 119.6 ?
C4 C5 H5 119.6 ?
C7 C6 C3 123.8(2) y
C7 C6 H6 118.1 ?
C3 C6 H6 118.1 ?
C6 C7 C8 127.8(2) y
C6 C7 H7 116.1 ?
C8 C7 H7 116.1 ?
C9 C8 C13 119.1(2) ?
C9 C8 C7 123.2(2) ?
C13 C8 C7 117.7(2) ?
C10 C9 C8 120.1(2) ?
C10 C9 H9 120.0 ?
C8 C9 H9 120.0 ?
O1 C10 C11 123.6(2) y
O1 C10 C9 115.9(2) y
C11 C10 C9 120.4(2) ?
C12 C11 C10 119.0(2) ?
C12 C11 H11 120.5 ?
C10 C11 H11 120.5 ?
C13 C12 C11 121.3(2) ?
C13 C12 H12 119.4 ?
C11 C12 H12 119.4 ?
C12 C13 C8 120.1(2) ?
C12 C13 H13 120.0 ?
C8 C13 H13 120.0 ?
N1 C14 H14A 109.5 ?
N1 C14 H14B 109.5 ?
H14A C14 H14B 109.5 ?
N1 C14 H14C 109.5 ?
H14A C14 H14C 109.5 ?
H14B C14 H14C 109.5 ?
O1 C15 H15A 109.5 ?
O1 C15 H15B 109.5 ?
H15A C15 H15B 109.5 ?
O1 C15 H15C 109.5 ?
H15A C15 H15C 109.5 ?
H15B C15 H15C 109.5 ?
C21 C16 C17 114.7(2) ?
C21 C16 B1 123.6(2) ?
C17 C16 B1 121.6(2) ?
C18 C17 C16 122.8(2) ?
C18 C17 H17 118.6 ?
C16 C17 H17 118.6 ?
C19 C18 C17 120.1(2) ?
C19 C18 H18 119.9 ?
C17 C18 H18 119.9 ?
C20 C19 C18 119.0(2) ?
C20 C19 H19 120.5 ?
C18 C19 H19 120.5 ?
C19 C20 C21 120.4(2) ?
C19 C20 H20 119.8 ?
C21 C20 H20 119.8 ?
C20 C21 C16 123.0(2) ?
C20 C21 H21 118.5 ?
C16 C21 H21 118.5 ?
C27 C22 C23 114.3(2) ?
C27 C22 B1 127.0(2) ?
C23 C22 B1 118.6(2) ?
C24 C23 C22 123.2(2) ?
C24 C23 H23 118.4 ?
C22 C23 H23 118.4 ?
C25 C24 C23 120.6(3) ?
C25 C24 H24 119.7 ?
C23 C24 H24 119.7 ?
C24 C25 C26 118.6(2) ?
C24 C25 H25 120.7 ?
C26 C25 H25 120.7 ?
C25 C26 C27 120.3(2) ?
C25 C26 H26 119.8 ?
C27 C26 H26 119.8 ?
C26 C27 C22 122.9(2) ?
C26 C27 H27 118.5 ?
C22 C27 H27 118.5 ?
C33 C28 C29 114.6(2) ?
C33 C28 B1 126.8(2) ?
C29 C28 B1 118.6(2) ?
C30 C29 C28 123.2(3) ?
C30 C29 H29 118.4 ?
C28 C29 H29 118.4 ?
C31 C30 C29 119.7(3) ?
C31 C30 H30 120.1 ?
C29 C30 H30 120.1 ?
C32 C31 C30 119.2(2) ?
C32 C31 H31 120.4 ?
C30 C31 H31 120.4 ?
C31 C32 C33 120.3(3) ?
C31 C32 H32 119.8 ?
C33 C32 H32 119.8 ?
C28 C33 C32 122.9(2) ?
C28 C33 H33 118.5 ?
C32 C33 H33 118.5 ?
C35 C34 C39 114.9(2) ?
C35 C34 B1 123.9(2) ?
C39 C34 B1 121.2(2) ?
C36 C35 C34 122.7(2) ?
C36 C35 H35 118.7 ?
C34 C35 H35 118.7 ?
C37 C36 C35 120.3(2) ?
C37 C36 H36 119.8 ?
C35 C36 H36 119.8 ?
C36 C37 C38 119.1(2) ?
C36 C37 H37 120.4 ?
C38 C37 H37 120.4 ?
C37 C38 C39 120.1(2) ?
C37 C38 H38 120.0 ?
C39 C38 H38 120.0 ?
C38 C39 C34 122.9(2) ?
C38 C39 H39 118.6 ?
C34 C39 H39 118.6 ?
C16 B1 C34 105.71(18) n
C16 B1 C28 113.67(18) n
C34 B1 C28 109.98(19) n
C16 B1 C22 109.75(18) n
C34 B1 C22 113.10(18) n
C28 B1 C22 104.83(18) n

loop_
_geom_bond_atom_site_label_1
_geom_bond_atom_site_label_2
_geom_bond_distance
_geom_bond_publ_flag
O1 C10 1.367(3) y
O1 C15 1.424(3) y
N1 C5 1.342(3) y
N1 C1 1.344(3) y
N1 C14 1.480(3) y
C1 C2 1.363(3) ?
C1 H1 0.9500 ?
C2 C3 1.387(3) ?
C2 H2 0.9500 ?
C3 C4 1.393(3) ?
C3 C6 1.461(3) y
C4 C5 1.367(4) ?
C4 H4 0.9500 ?
C5 H5 0.9500 ?
C6 C7 1.325(3) y
C6 H6 0.9500 ?
C7 C8 1.465(3) y
C7 H7 0.9500 ?
C8 C9 1.390(3) ?
C8 C13 1.390(3) ?
C9 C10 1.385(3) ?
C9 H9 0.9500 ?
C10 C11 1.384(3) ?
C11 C12 1.375(3) ?
C11 H11 0.9500 ?
C12 C13 1.372(3) ?
C12 H12 0.9500 ?
C13 H13 0.9500 ?
C14 H14A 0.9800 ?
C14 H14B 0.9800 ?
C14 H14C 0.9800 ?
C15 H15A 0.9800 ?
C15 H15B 0.9800 ?
C15 H15C 0.9800 ?
C16 C21 1.400(3) ?
C16 C17 1.403(3) ?
C16 B1 1.640(3) n
C17 C18 1.389(3) ?
C17 H17 0.9500 ?
C18 C19 1.380(4) ?
C18 H18 0.9500 ?
C19 C20 1.374(4) ?
C19 H19 0.9500 ?
C20 C21 1.384(3) ?
C20 H20 0.9500 ?
C21 H21 0.9500 ?
C22 C27 1.398(3) ?
C22 C23 1.402(3) ?
C22 B1 1.652(3) n
C23 C24 1.379(3) ?
C23 H23 0.9500 ?
C24 C25 1.369(4) ?
C24 H24 0.9500 ?
C25 C26 1.381(4) ?
C25 H25 0.9500 ?
C26 C27 1.387(3) ?
C26 H26 0.9500 ?
C27 H27 0.9500 ?
C28 C33 1.390(3) ?
C28 C29 1.408(3) ?
C28 B1 1.652(3) n
C29 C30 1.386(4) ?
C29 H29 0.9500 ?
C30 C31 1.378(4) ?
C30 H30 0.9500 ?
C31 C32 1.371(4) ?
C31 H31 0.9500 ?
C32 C33 1.392(3) ?
C32 H32 0.9500 ?
C33 H33 0.9500 ?
C34 C35 1.397(3) ?
C34 C39 1.404(3) ?
C34 B1 1.646(4) n
C35 C36 1.391(3) ?
C35 H35 0.9500 ?
C36 C37 1.375(4) ?
C36 H36 0.9500 ?
C37 C38 1.376(4) ?
C37 H37 0.9500 ?
C38 C39 1.386(3) ?
C38 H38 0.9500 ?
C39 H39 0.9500 ?

loop_
_geom_hbond_atom_site_label_D
_geom_hbond_atom_site_label_H
_geom_hbond_atom_site_label_A
_geom_hbond_site_symmetry_A
_geom_hbond_distance_DH
_geom_hbond_distance_HA
_geom_hbond_distance_DA
_geom_hbond_angle_DHA
_geom_hbond_publ_flag
C14 H14C O1 1_545 .98 3.14 3.509(3) 104 y
C15 H15A N1 1_565 .98 2.93 3.576(3) 125 y

loop_
_geom_torsion_atom_site_label_1
_geom_torsion_atom_site_label_2
_geom_torsion_atom_site_label_3
_geom_torsion_atom_site_label_4
_geom_torsion
_geom_torsion_publ_flag
C5 N1 C1 C2 1.7(4) ?
C14 N1 C1 C2 -175.5(2) ?
N1 C1 C2 C3 1.0(4) ?
C1 C2 C3 C4 -3.3(4) ?
C1 C2 C3 C6 174.2(2) ?
C2 C3 C4 C5 3.2(4) ?
C6 C3 C4 C5 -174.5(2) ?
C1 N1 C5 C4 -1.9(4) ?
C14 N1 C5 C4 175.3(2) ?
C3 C4 C5 N1 -0.7(4) ?
C2 C3 C6 C7 -7.3(4) y
C4 C3 C6 C7 170.1(2) y
C3 C6 C7 C8 -178.0(2) y
C6 C7 C8 C9 5.8(4) y
C6 C7 C8 C13 -172.7(3) y
C13 C8 C9 C10 1.4(4) ?
C7 C8 C9 C10 -177.1(2) ?
C15 O1 C10 C11 16.9(4) ?
C15 O1 C10 C9 -165.5(2) ?
C8 C9 C10 O1 -177.8(2) ?
C8 C9 C10 C11 -0.1(4) ?
O1 C10 C11 C12 176.7(2) ?
C9 C10 C11 C12 -0.8(4) ?
C10 C11 C12 C13 0.4(4) ?
C11 C12 C13 C8 1.0(4) ?
C9 C8 C13 C12 -1.8(4) ?
C7 C8 C13 C12 176.8(2) ?
C21 C16 C17 C18 1.0(3) ?
B1 C16 C17 C18 177.1(2) ?
C16 C17 C18 C19 -2.2(4) ?
C17 C18 C19 C20 1.7(4) ?
C18 C19 C20 C21 -0.1(4) ?
C19 C20 C21 C16 -1.1(4) ?
C17 C16 C21 C20 0.6(3) ?
B1 C16 C21 C20 -175.4(2) ?
C27 C22 C23 C24 0.7(3) ?
B1 C22 C23 C24 -178.8(2) ?
C22 C23 C24 C25 -0.9(4) ?
C23 C24 C25 C26 0.9(4) ?
C24 C25 C26 C27 -0.8(4) ?
C25 C26 C27 C22 0.7(4) ?
C23 C22 C27 C26 -0.6(3) ?
B1 C22 C27 C26 178.8(2) ?
C33 C28 C29 C30 1.7(4) ?
B1 C28 C29 C30 -175.6(2) ?
C28 C29 C30 C31 -0.5(4) ?
C29 C30 C31 C32 -0.9(4) ?
C30 C31 C32 C33 1.0(4) ?
C29 C28 C33 C32 -1.5(4) ?
B1 C28 C33 C32 175.4(2) ?
C31 C32 C33 C28 0.2(4) ?
C39 C34 C35 C36 -1.0(3) ?
B1 C34 C35 C36 -178.0(2) ?
C34 C35 C36 C37 -1.3(4) ?
C35 C36 C37 C38 2.2(3) ?
C36 C37 C38 C39 -0.7(3) ?
C37 C38 C39 C34 -1.8(3) ?
C35 C34 C39 C38 2.6(3) ?
B1 C34 C39 C38 179.6(2) ?
C21 C16 B1 C34 114.3(2) ?
C17 C16 B1 C34 -61.5(3) ?
C21 C16 B1 C28 -125.0(2) ?
C17 C16 B1 C28 59.3(3) ?
C21 C16 B1 C22 -8.0(3) ?
C17 C16 B1 C22 176.3(2) ?
C35 C34 B1 C16 112.6(2) ?
C39 C34 B1 C16 -64.1(2) ?
C35 C34 B1 C28 -10.5(3) ?
C39 C34 B1 C28 172.77(19) ?
C35 C34 B1 C22 -127.3(2) ?
C39 C34 B1 C22 56.0(3) ?
C33 C28 B1 C16 -5.0(3) ?
C29 C28 B1 C16 171.9(2) ?
C33 C28 B1 C34 113.3(3) ?
C29 C28 B1 C34 -69.8(3) ?
C33 C28 B1 C22 -124.8(2) ?
C29 C28 B1 C22 52.0(3) ?
C27 C22 B1 C16 109.7(2) ?
C23 C22 B1 C16 -70.9(2) ?
C27 C22 B1 C34 -8.1(3) ?
C23 C22 B1 C34 171.31(19) ?
C27 C22 B1 C28 -127.9(2) ?
C23 C22 B1 C28 51.5(3) ?

loop_
_cod_related_entry_id
_cod_related_entry_database
_cod_related_entry_code
1 ChemSpider 30654091
